data_4102351
loop_
_publ_author_name
'Kazutaka Shibatomi'
'Kentaro Futatsugi'
'Fumito Kobayashi'
'Seiji Iwasa'
'Hisashi Yamamoto'

_publ_section_title
;
 Stereoselective Construction of Halogenated Quaternary Stereogenic
 Centers via Catalytic Asymmetric Diels-Alder Reaction
;
_journal_name_full 'Journal of the American Chemical Society'
_journal_page_first 5625
_journal_page_last 5627
_journal_paper_doi 10.1021/ja1018628
_journal_volume 132
_journal_year 2010
_chemical_absolute_configuration ad
_chemical_formula_sum 'C19 H21 Br O2'
_chemical_formula_weight 361.27
_chemical_name_systematic
; 
 ? 
;
_space_group_IT_number 4
_symmetry_space_group_name_Hall 'P 2yb'
_symmetry_space_group_name_H-M 'P 1 21 1'
_atom_sites_solution_hydrogens geom
_atom_sites_solution_primary direct
_atom_sites_solution_secondary difmap
_audit_creation_method SHELXL-97
_cell_angle_alpha 90.00
_cell_angle_beta 92.797(3)
_cell_angle_gamma 90.00
_cell_formula_units_Z 4
_cell_length_a 7.0708(15)
_cell_length_b 16.433(3)
_cell_length_c 13.370(3)
_cell_measurement_temperature 100(2)
_cell_volume 1551.7(6)
_computing_structure_refinement 'SHELXL-97 (Sheldrick, 1997)'
_computing_structure_solution 'SHELXS-97 (Sheldrick, 1990)'
_diffrn_ambient_temperature 100(2)
_diffrn_measured_fraction_theta_full 0.983
_diffrn_measured_fraction_theta_max 0.983
_diffrn_radiation_monochromator graphite
_diffrn_radiation_source 'fine-focus sealed tube'
_diffrn_radiation_type MoK\a
_diffrn_radiation_wavelength 0.71073
_diffrn_reflns_av_R_equivalents 0.0255
_diffrn_reflns_av_sigmaI/netI 0.0409
_diffrn_reflns_limit_h_max 9
_diffrn_reflns_limit_h_min -9
_diffrn_reflns_limit_k_max 21
_diffrn_reflns_limit_k_min -21
_diffrn_reflns_limit_l_max 17
_diffrn_reflns_limit_l_min -17
_diffrn_reflns_number 18576
_diffrn_reflns_theta_full 28.31
_diffrn_reflns_theta_max 28.31
_diffrn_reflns_theta_min 1.52
_exptl_absorpt_coefficient_mu 2.654
_exptl_absorpt_correction_T_max 0.588
_exptl_absorpt_correction_T_min 0.588
_exptl_absorpt_correction_type multi-scan
_exptl_absorpt_process_details
;
absorption corrections were made based on correspondance of
equivalent intensities usingprogram SADABS (G. Sheldrick, Bruker 
Analytical X-ray Systems, Madison, WI)
;
_exptl_crystal_density_diffrn 1.546
_exptl_crystal_density_method 'not measured'
_exptl_crystal_F_000 744
_exptl_crystal_size_max 0.20
_exptl_crystal_size_mid 0.20
_exptl_crystal_size_min 0.20
_refine_diff_density_max 0.763
_refine_diff_density_min -0.242
_refine_diff_density_rms 0.067
_refine_ls_abs_structure_details 'Flack H D (1983), Acta Cryst. A39, 876-881'
_refine_ls_abs_structure_Flack 0.004(5)
_refine_ls_extinction_method none
_refine_ls_goodness_of_fit_ref 0.974
_refine_ls_hydrogen_treatment constr
_refine_ls_matrix_type full
_refine_ls_number_parameters 399
_refine_ls_number_reflns 7433
_refine_ls_number_restraints 1
_refine_ls_restrained_S_all 0.974
_refine_ls_R_factor_all 0.0306
_refine_ls_R_factor_gt 0.0283
_refine_ls_shift/su_max 0.002
_refine_ls_shift/su_mean 0.000
_refine_ls_structure_factor_coef Fsqd
_refine_ls_weighting_details 'calc w=1/[\s^2^(Fo^2^)+(0.0312P)^2^+0.0000P] where P=(Fo^2^+2Fc^2^)/3'
_refine_ls_weighting_scheme calc
_refine_ls_wR_factor_gt 0.0595
_refine_ls_wR_factor_ref 0.0600
_reflns_number_gt 6894
_reflns_number_total 7433
_reflns_threshold_expression >2sigma(I)
_cod_data_source_file ja1018628_si_002.cif
_cod_data_source_block kent01s
_cod_original_cell_volume 1551.6(6)
_cod_database_code 4102351

loop_
_symmetry_equiv_pos_as_xyz
'x, y, z'
'-x, y+1/2, -z'

loop_
_atom_site_label
_atom_site_type_symbol
_atom_site_fract_x
_atom_site_fract_y
_atom_site_fract_z
_atom_site_U_iso_or_equiv
_atom_site_adp_type
_atom_site_occupancy
_atom_site_symmetry_multiplicity
_atom_site_calc_flag
_atom_site_refinement_flags
Br1 Br 0.13257(3) 1.061095(14) 0.631111(18) 0.02311(6) Uani 1 1 d .
Br2 Br 0.62795(3) 0.731513(14) -0.155197(18) 0.02242(6) Uani 1 1 d .
C1 C 0.0179(3) 0.90219(17) 0.68905(19) 0.0219(5) Uani 1 1 d .
C2 C -0.0133(4) 0.81206(16) 0.6727(2) 0.0248(6) Uani 1 1 d .
H2A H -0.1462 0.8029 0.6486 0.030 Uiso 1 1 calc R
H2B H 0.0066 0.7835 0.7375 0.030 Uiso 1 1 calc R
C3 C 0.1177(4) 0.77563(17) 0.5977(2) 0.0245(6) Uani 1 1 d .
H3A H 0.2481 0.7735 0.6281 0.029 Uiso 1 1 calc R
H3B H 0.0772 0.7192 0.5820 0.029 Uiso 1 1 calc R
C4 C 0.1176(4) 0.82462(16) 0.5014(2) 0.0224(6) Uani 1 1 d .
H4A H -0.0105 0.8233 0.4681 0.027 Uiso 1 1 calc R
H4B H 0.2069 0.7997 0.4555 0.027 Uiso 1 1 calc R
C5 C 0.1755(3) 0.91308(15) 0.52226(18) 0.0192(5) Uani 1 1 d .
H5 H 0.3024 0.9120 0.5586 0.023 Uiso 1 1 calc R
C6 C 0.0356(4) 0.95192(15) 0.59287(19) 0.0198(5) Uani 1 1 d .
C7 C -0.1593(4) 0.96378(17) 0.53947(19) 0.0218(5) Uani 1 1 d .
H7A H -0.2266 0.9109 0.5368 0.026 Uiso 1 1 calc R
H7B H -0.2343 1.0019 0.5790 0.026 Uiso 1 1 calc R
C8 C -0.1482(4) 0.99608(16) 0.43563(19) 0.0216(5) Uani 1 1 d .
H8 H -0.2618 1.0161 0.4037 0.026 Uiso 1 1 calc R
C9 C 0.0090(4) 0.99907(15) 0.38386(19) 0.0186(5) Uani 1 1 d .
C10 C 0.1948(3) 0.96519(15) 0.42677(18) 0.0180(5) Uani 1 1 d .
H10 H 0.2757 1.0130 0.4467 0.022 Uiso 1 1 calc R
C11 C 0.2982(4) 0.91951(16) 0.34557(19) 0.0205(5) Uani 1 1 d .
H11A H 0.4189 0.8973 0.3746 0.025 Uiso 1 1 calc R
H11B H 0.2193 0.8734 0.3205 0.025 Uiso 1 1 calc R
C12 C 0.3382(4) 0.97596(16) 0.25960(19) 0.0224(6) Uani 1 1 d .
H12A H 0.4378 1.0152 0.2819 0.027 Uiso 1 1 calc R
H12B H 0.3872 0.9436 0.2040 0.027 Uiso 1 1 calc R
C13 C 0.1654(4) 1.02218(15) 0.22178(19) 0.0183(5) Uani 1 1 d .
C14 C 0.0131(4) 1.03567(15) 0.28246(19) 0.0182(5) Uani 1 1 d .
C15 C -0.1355(4) 1.08503(15) 0.24268(19) 0.0204(5) Uani 1 1 d .
H15 H -0.2381 1.0973 0.2834 0.024 Uiso 1 1 calc R
C16 C -0.1373(4) 1.11592(16) 0.1476(2) 0.0216(6) Uani 1 1 d .
H16 H -0.2402 1.1488 0.1233 0.026 Uiso 1 1 calc R
C17 C 0.0115(4) 1.09921(15) 0.08638(19) 0.0198(5) Uani 1 1 d .
C18 C 0.1625(3) 1.0527(2) 0.12413(18) 0.0206(6) Uani 1 1 d .
H18 H 0.2652 1.0415 0.0831 0.025 Uiso 1 1 calc R
C19 C 0.1365(4) 1.10462(17) -0.0759(2) 0.0274(6) Uani 1 1 d .
H19A H 0.2630 1.1208 -0.0500 0.041 Uiso 1 1 calc R
H19B H 0.1101 1.1297 -0.1416 0.041 Uiso 1 1 calc R
H19C H 0.1311 1.0453 -0.0824 0.041 Uiso 1 1 calc R
C20 C 0.5368(3) 0.89322(17) -0.21752(19) 0.0220(5) Uani 1 1 d .
C21 C 0.5140(4) 0.98374(15) -0.2021(2) 0.0248(6) Uani 1 1 d .
H21A H 0.3805 0.9953 -0.1882 0.030 Uiso 1 1 calc R
H21B H 0.5427 1.0123 -0.2648 0.030 Uiso 1 1 calc R
C22 C 0.6414(4) 1.01738(17) -0.1167(2) 0.0264(6) Uani 1 1 d .
H22A H 0.7735 1.0191 -0.1379 0.032 Uiso 1 1 calc R
H22B H 0.6023 1.0738 -0.1021 0.032 Uiso 1 1 calc R
C23 C 0.6338(4) 0.96694(16) -0.0222(2) 0.0233(6) Uani 1 1 d .
H23A H 0.5047 0.9698 0.0031 0.028 Uiso 1 1 calc R
H23B H 0.7230 0.9898 0.0298 0.028 Uiso 1 1 calc R
C24 C 0.6851(3) 0.87779(15) -0.04113(18) 0.0188(5) Uani 1 1 d .
H24 H 0.8138 0.8769 -0.0690 0.023 Uiso 1 1 calc R
C25 C 0.5449(4) 0.84255(15) -0.12120(19) 0.0189(5) Uani 1 1 d .
C26 C 0.3454(4) 0.83545(16) -0.08088(19) 0.0212(5) Uani 1 1 d .
H26A H 0.2853 0.8899 -0.0821 0.025 Uiso 1 1 calc R
H26B H 0.2675 0.7993 -0.1256 0.025 Uiso 1 1 calc R
C27 C 0.3477(4) 0.80258(15) 0.02340(19) 0.0203(5) Uani 1 1 d .
H27 H 0.2305 0.7849 0.0477 0.024 Uiso 1 1 calc R
C28 C 0.5010(3) 0.79603(15) 0.08527(19) 0.0185(5) Uani 1 1 d .
C29 C 0.6936(3) 0.82511(15) 0.05493(19) 0.0185(5) Uani 1 1 d .
H29 H 0.7688 0.7754 0.0399 0.022 Uiso 1 1 calc R
C30 C 0.7975(4) 0.86795(17) 0.14276(19) 0.0213(5) Uani 1 1 d .
H30A H 0.9223 0.8872 0.1219 0.026 Uiso 1 1 calc R
H30B H 0.7237 0.9160 0.1626 0.026 Uiso 1 1 calc R
C31 C 0.8255(4) 0.81094(16) 0.23155(19) 0.0217(5) Uani 1 1 d .
H31A H 0.9218 0.7696 0.2163 0.026 Uiso 1 1 calc R
H31B H 0.8742 0.8424 0.2905 0.026 Uiso 1 1 calc R
C32 C 0.6447(3) 0.76840(15) 0.25711(19) 0.0185(5) Uani 1 1 d .
C33 C 0.4940(3) 0.75951(15) 0.18668(18) 0.0172(5) Uani 1 1 d .
C34 C 0.3363(4) 0.71471(14) 0.21542(19) 0.0196(5) Uani 1 1 d .
H34 H 0.2336 0.7065 0.1680 0.024 Uiso 1 1 calc R
C35 C 0.3257(4) 0.68255(15) 0.3096(2) 0.0213(5) Uani 1 1 d .
H35 H 0.2169 0.6525 0.3265 0.026 Uiso 1 1 calc R
C36 C 0.4738(4) 0.69378(15) 0.38031(19) 0.0218(5) Uani 1 1 d .
C37 C 0.6330(3) 0.7363(2) 0.35396(18) 0.0205(5) Uani 1 1 d .
H37 H 0.7351 0.7439 0.4019 0.025 Uiso 1 1 calc R
C38 C 0.5807(4) 0.68471(18) 0.5513(2) 0.0284(6) Uani 1 1 d .
H38A H 0.7077 0.6656 0.5366 0.043 Uiso 1 1 calc R
H38B H 0.5433 0.6610 0.6146 0.043 Uiso 1 1 calc R
H38C H 0.5815 0.7442 0.5568 0.043 Uiso 1 1 calc R
O1 O 0.0246(3) 0.93192(12) 0.77067(13) 0.0275(4) Uani 1 1 d .
O2 O -0.0017(3) 1.13103(11) -0.00809(14) 0.0245(4) Uani 1 1 d .
O3 O 0.5428(3) 0.86378(11) -0.30018(13) 0.0254(4) Uani 1 1 d .
O4 O 0.4497(3) 0.66065(11) 0.47285(13) 0.0255(4) Uani 1 1 d .

loop_
_atom_site_aniso_label
_atom_site_aniso_U_11
_atom_site_aniso_U_22
_atom_site_aniso_U_33
_atom_site_aniso_U_23
_atom_site_aniso_U_13
_atom_site_aniso_U_12
Br1 0.02664(13) 0.02110(13) 0.02166(13) -0.00357(11) 0.00185(10) 0.00046(11)
Br2 0.02753(13) 0.01832(12) 0.02149(13) -0.00198(11) 0.00204(10) 0.00084(11)
C1 0.0133(12) 0.0287(14) 0.0239(13) -0.0004(11) 0.0033(10) 0.0020(10)
C2 0.0228(14) 0.0279(14) 0.0238(14) 0.0042(11) 0.0023(11) -0.0039(11)
C3 0.0264(15) 0.0215(14) 0.0258(15) 0.0023(11) 0.0018(11) -0.0015(11)
C4 0.0233(14) 0.0196(13) 0.0245(14) -0.0028(11) 0.0024(11) 0.0020(11)
C5 0.0155(12) 0.0208(13) 0.0212(13) -0.0006(10) -0.0006(10) 0.0006(10)
C6 0.0217(14) 0.0166(12) 0.0211(13) -0.0043(10) 0.0003(10) -0.0010(10)
C7 0.0183(13) 0.0268(14) 0.0204(13) 0.0008(11) 0.0037(10) 0.0000(11)
C8 0.0177(13) 0.0250(13) 0.0219(13) -0.0010(11) -0.0020(10) 0.0019(10)
C9 0.0186(13) 0.0148(12) 0.0225(13) -0.0044(10) 0.0017(10) -0.0002(10)
C10 0.0176(13) 0.0173(12) 0.0194(13) -0.0022(10) 0.0031(10) -0.0004(10)
C11 0.0187(13) 0.0215(13) 0.0212(13) -0.0011(10) 0.0018(10) 0.0029(10)
C12 0.0193(13) 0.0255(14) 0.0227(14) 0.0006(11) 0.0045(10) 0.0025(11)
C13 0.0182(12) 0.0154(12) 0.0211(13) -0.0018(10) 0.0003(10) -0.0011(10)
C14 0.0190(13) 0.0153(12) 0.0201(12) -0.0040(10) -0.0003(10) 0.0002(9)
C15 0.0192(13) 0.0183(13) 0.0238(13) -0.0029(10) 0.0034(10) -0.0001(10)
C16 0.0194(14) 0.0183(13) 0.0267(14) -0.0025(11) -0.0018(11) 0.0026(10)
C17 0.0244(14) 0.0161(12) 0.0186(12) -0.0012(10) -0.0013(10) -0.0036(10)
C18 0.0200(12) 0.0167(14) 0.0256(13) -0.0036(11) 0.0044(10) -0.0012(11)
C19 0.0342(16) 0.0285(15) 0.0195(14) 0.0008(11) 0.0024(12) 0.0018(12)
C20 0.0145(12) 0.0272(14) 0.0242(13) 0.0023(12) -0.0009(10) -0.0019(10)
C21 0.0252(14) 0.0216(14) 0.0274(14) 0.0060(11) 0.0001(11) 0.0031(11)
C22 0.0283(15) 0.0197(14) 0.0315(16) 0.0010(12) 0.0029(12) -0.0009(11)
C23 0.0233(14) 0.0223(14) 0.0242(14) -0.0003(11) -0.0009(11) -0.0039(11)
C24 0.0152(12) 0.0199(13) 0.0214(13) -0.0018(10) 0.0027(10) -0.0019(10)
C25 0.0195(13) 0.0146(12) 0.0228(13) -0.0023(10) 0.0019(10) 0.0024(10)
C26 0.0181(13) 0.0215(13) 0.0239(13) -0.0012(11) -0.0002(10) -0.0010(10)
C27 0.0169(13) 0.0212(13) 0.0231(13) -0.0002(11) 0.0053(10) -0.0019(10)
C28 0.0180(13) 0.0143(12) 0.0236(13) -0.0038(10) 0.0044(10) -0.0006(10)
C29 0.0171(13) 0.0169(12) 0.0215(13) -0.0024(10) 0.0014(10) 0.0010(10)
C30 0.0187(13) 0.0226(14) 0.0228(13) -0.0001(11) 0.0014(10) -0.0043(11)
C31 0.0170(13) 0.0276(14) 0.0202(13) -0.0003(11) -0.0010(10) -0.0010(11)
C32 0.0177(13) 0.0141(12) 0.0237(13) -0.0026(10) 0.0031(10) 0.0010(10)
C33 0.0176(12) 0.0154(11) 0.0187(12) -0.0029(9) 0.0035(10) 0.0012(9)
C34 0.0211(13) 0.0138(13) 0.0238(13) -0.0030(10) -0.0003(10) -0.0001(9)
C35 0.0202(13) 0.0163(13) 0.0279(14) -0.0022(11) 0.0068(11) -0.0037(10)
C36 0.0277(14) 0.0164(12) 0.0217(13) -0.0033(10) 0.0045(11) 0.0034(11)
C37 0.0211(12) 0.0176(13) 0.0226(12) -0.0023(11) -0.0011(9) 0.0011(11)
C38 0.0343(16) 0.0305(16) 0.0205(14) 0.0020(12) 0.0024(12) -0.0012(13)
O1 0.0295(11) 0.0323(11) 0.0209(10) -0.0011(8) 0.0041(8) -0.0015(8)
O2 0.0253(10) 0.0258(10) 0.0225(9) 0.0011(8) 0.0024(8) 0.0034(8)
O3 0.0267(10) 0.0274(10) 0.0217(9) 0.0000(8) -0.0014(8) 0.0007(8)
O4 0.0305(11) 0.0255(10) 0.0206(10) 0.0015(8) 0.0032(8) -0.0047(8)

loop_
_atom_type_symbol
_atom_type_description
_atom_type_scat_dispersion_real
_atom_type_scat_dispersion_imag
_atom_type_scat_source
C C 0.0033 0.0016 'International Tables Vol C Tables 4.2.6.8 and 6.1.1.4'
H H 0.0000 0.0000 'International Tables Vol C Tables 4.2.6.8 and 6.1.1.4'
O O 0.0106 0.0060 'International Tables Vol C Tables 4.2.6.8 and 6.1.1.4'
Br Br -0.2901 2.4595 'International Tables Vol C Tables 4.2.6.8 and 6.1.1.4'

loop_
_geom_angle_atom_site_label_1
_geom_angle_atom_site_label_2
_geom_angle_atom_site_label_3
_geom_angle
O1 C1 C2 122.1(2)
O1 C1 C6 123.1(2)
C2 C1 C6 114.7(2)
C1 C2 C3 113.1(2)
C4 C3 C2 112.0(2)
C3 C4 C5 111.0(2)
C4 C5 C6 109.4(2)
C4 C5 C10 114.1(2)
C6 C5 C10 111.2(2)
C7 C6 C1 110.5(2)
C7 C6 C5 110.9(2)
C1 C6 C5 112.0(2)
C7 C6 Br1 107.29(17)
C1 C6 Br1 107.93(17)
C5 C6 Br1 108.04(17)
C8 C7 C6 113.1(2)
C9 C8 C7 125.2(2)
C8 C9 C14 122.7(2)
C8 C9 C10 121.2(2)
C14 C9 C10 116.1(2)
C9 C10 C11 110.3(2)
C9 C10 C5 113.9(2)
C11 C10 C5 112.2(2)
C12 C11 C10 110.5(2)
C13 C12 C11 112.7(2)
C14 C13 C18 120.6(2)
C14 C13 C12 121.4(2)
C18 C13 C12 118.0(2)
C13 C14 C15 117.0(2)
C13 C14 C9 121.0(2)
C15 C14 C9 122.0(2)
C16 C15 C14 122.5(2)
C15 C16 C17 120.0(2)
O2 C17 C18 124.3(2)
O2 C17 C16 116.6(2)
C18 C17 C16 119.0(2)
C17 C18 C13 120.9(2)
O3 C20 C21 121.8(2)
O3 C20 C25 123.3(2)
C21 C20 C25 114.8(2)
C20 C21 C22 113.3(2)
C23 C22 C21 112.5(2)
C22 C23 C24 111.5(2)
C23 C24 C25 109.0(2)
C23 C24 C29 113.4(2)
C25 C24 C29 111.4(2)
C20 C25 C24 112.1(2)
C20 C25 C26 109.8(2)
C24 C25 C26 110.8(2)
C20 C25 Br2 107.92(17)
C24 C25 Br2 108.62(16)
C26 C25 Br2 107.36(16)
C27 C26 C25 112.7(2)
C28 C27 C26 125.3(2)
C27 C28 C33 122.4(2)
C27 C28 C29 121.4(2)
C33 C28 C29 116.2(2)
C28 C29 C30 110.2(2)
C28 C29 C24 113.5(2)
C30 C29 C24 112.2(2)
C31 C30 C29 110.9(2)
C32 C31 C30 112.5(2)
C33 C32 C37 120.4(2)
C33 C32 C31 121.5(2)
C37 C32 C31 118.1(2)
C32 C33 C34 117.4(2)
C32 C33 C28 121.0(2)
C34 C33 C28 121.6(2)
C35 C34 C33 122.2(2)
C34 C35 C36 120.1(2)
O4 C36 C37 124.6(2)
O4 C36 C35 116.1(2)
C37 C36 C35 119.3(2)
C36 C37 C32 120.6(2)
C17 O2 C19 116.8(2)
C36 O4 C38 116.8(2)

loop_
_geom_bond_atom_site_label_1
_geom_bond_atom_site_label_2
_geom_bond_distance
Br1 C6 1.979(3)
Br2 C25 1.977(2)
C1 O1 1.194(3)
C1 C2 1.512(4)
C1 C6 1.534(4)
C2 C3 1.521(4)
C3 C4 1.519(4)
C4 C5 1.532(3)
C5 C6 1.539(3)
C5 C10 1.549(3)
C6 C7 1.533(4)
C7 C8 1.492(3)
C8 C9 1.339(3)
C9 C14 1.485(4)
C9 C10 1.514(3)
C10 C11 1.534(3)
C11 C12 1.514(4)
C12 C13 1.505(3)
C13 C14 1.397(3)
C13 C18 1.398(4)
C14 C15 1.411(3)
C15 C16 1.369(4)
C16 C17 1.392(4)
C17 O2 1.366(3)
C17 C18 1.387(4)
C19 O2 1.432(3)
C20 O3 1.209(3)
C20 C21 1.511(4)
C20 C25 1.532(4)
C21 C22 1.523(4)
C22 C23 1.514(4)
C23 C24 1.533(4)
C24 C25 1.536(3)
C24 C29 1.548(3)
C25 C26 1.539(3)
C26 C27 1.495(3)
C27 C28 1.336(4)
C28 C33 1.486(3)
C28 C29 1.516(3)
C29 C30 1.527(3)
C30 C31 1.517(4)
C31 C32 1.510(3)
C32 C33 1.395(3)
C32 C37 1.404(4)
C33 C34 1.405(3)
C34 C35 1.371(4)
C35 C36 1.389(4)
C36 O4 1.370(3)
C36 C37 1.385(4)
C38 O4 1.421(3)

loop_
_geom_torsion_atom_site_label_1
_geom_torsion_atom_site_label_2
_geom_torsion_atom_site_label_3
_geom_torsion_atom_site_label_4
_geom_torsion
O1 C1 C2 C3 -135.6(3)
C6 C1 C2 C3 45.7(3)
C1 C2 C3 C4 -49.9(3)
C2 C3 C4 C5 57.7(3)
C3 C4 C5 C6 -59.6(3)
C3 C4 C5 C10 175.2(2)
O1 C1 C6 C7 -103.0(3)
C2 C1 C6 C7 75.7(3)
O1 C1 C6 C5 132.8(3)
C2 C1 C6 C5 -48.5(3)
O1 C1 C6 Br1 14.0(3)
C2 C1 C6 Br1 -167.32(17)
C4 C5 C6 C7 -69.5(3)
C10 C5 C6 C7 57.4(3)
C4 C5 C6 C1 54.4(3)
C10 C5 C6 C1 -178.7(2)
C4 C5 C6 Br1 173.18(16)
C10 C5 C6 Br1 -60.0(2)
C1 C6 C7 C8 -167.9(2)
C5 C6 C7 C8 -43.1(3)
Br1 C6 C7 C8 74.7(2)
C6 C7 C8 C9 13.6(4)
C7 C8 C9 C14 -176.9(2)
C7 C8 C9 C10 2.7(4)
C8 C9 C10 C11 138.9(2)
C14 C9 C10 C11 -41.4(3)
C8 C9 C10 C5 11.8(3)
C14 C9 C10 C5 -168.6(2)
C4 C5 C10 C9 82.8(3)
C6 C5 C10 C9 -41.5(3)
C4 C5 C10 C11 -43.4(3)
C6 C5 C10 C11 -167.6(2)
C9 C10 C11 C12 59.7(3)
C5 C10 C11 C12 -172.2(2)
C10 C11 C12 C13 -50.4(3)
C11 C12 C13 C14 23.5(3)
C11 C12 C13 C18 -157.6(2)
C18 C13 C14 C15 -3.7(4)
C12 C13 C14 C15 175.2(2)
C18 C13 C14 C9 176.0(2)
C12 C13 C14 C9 -5.1(4)
C8 C9 C14 C13 -165.7(2)
C10 C9 C14 C13 14.6(3)
C8 C9 C14 C15 14.0(4)
C10 C9 C14 C15 -165.7(2)
C13 C14 C15 C16 2.8(4)
C9 C14 C15 C16 -176.9(2)
C14 C15 C16 C17 -0.2(4)
C15 C16 C17 O2 179.0(2)
C15 C16 C17 C18 -1.5(4)
O2 C17 C18 C13 -179.9(2)
C16 C17 C18 C13 0.6(4)
C14 C13 C18 C17 2.1(4)
C12 C13 C18 C17 -176.9(2)
O3 C20 C21 C22 -137.6(3)
C25 C20 C21 C22 44.4(3)
C20 C21 C22 C23 -47.9(3)
C21 C22 C23 C24 56.5(3)
C22 C23 C24 C25 -59.5(3)
C22 C23 C24 C29 175.8(2)
O3 C20 C25 C24 133.3(2)
C21 C20 C25 C24 -48.7(3)
O3 C20 C25 C26 -103.0(3)
C21 C20 C25 C26 75.0(3)
O3 C20 C25 Br2 13.7(3)
C21 C20 C25 Br2 -168.30(17)
C23 C24 C25 C20 55.0(3)
C29 C24 C25 C20 -179.1(2)
C23 C24 C25 C26 -68.1(3)
C29 C24 C25 C26 57.8(3)
C23 C24 C25 Br2 174.18(16)
C29 C24 C25 Br2 -59.9(2)
C20 C25 C26 C27 -167.7(2)
C24 C25 C26 C27 -43.2(3)
Br2 C25 C26 C27 75.3(2)
C25 C26 C27 C28 14.0(4)
C26 C27 C28 C33 -177.4(2)
C26 C27 C28 C29 2.1(4)
C27 C28 C29 C30 139.1(2)
C33 C28 C29 C30 -41.4(3)
C27 C28 C29 C24 12.3(3)
C33 C28 C29 C24 -168.2(2)
C23 C24 C29 C28 81.5(3)
C25 C24 C29 C28 -41.9(3)
C23 C24 C29 C30 -44.2(3)
C25 C24 C29 C30 -167.6(2)
C28 C29 C30 C31 59.7(3)
C24 C29 C30 C31 -172.7(2)
C29 C30 C31 C32 -49.8(3)
C30 C31 C32 C33 22.0(3)
C30 C31 C32 C37 -159.1(3)
C37 C32 C33 C34 -2.7(4)
C31 C32 C33 C34 176.2(2)
C37 C32 C33 C28 177.4(2)
C31 C32 C33 C28 -3.7(4)
C27 C28 C33 C32 -166.6(2)
C29 C28 C33 C32 13.9(3)
C27 C28 C33 C34 13.5(4)
C29 C28 C33 C34 -166.0(2)
C32 C33 C34 C35 1.9(4)
C28 C33 C34 C35 -178.2(2)
C33 C34 C35 C36 0.0(4)
C34 C35 C36 O4 179.0(2)
C34 C35 C36 C37 -1.2(4)
O4 C36 C37 C32 -179.8(3)
C35 C36 C37 C32 0.4(4)
C33 C32 C37 C36 1.6(4)
C31 C32 C37 C36 -177.3(3)
C18 C17 O2 C19 9.2(4)
C16 C17 O2 C19 -171.3(2)
C37 C36 O4 C38 12.3(4)
C35 C36 O4 C38 -168.0(2)
